data_4325839
loop_
_publ_author_name
'Julia M. Stauber'
'Andrew L. Wadler'
'Curtis E. Moore'
'Arnold L. Rheingold'
'Joshua S. Figueroa'

_publ_section_title
;
 Coordination Properties of 2,5-Dimesitylpyridine: An Encumbering and
 Versatile Ligand for Transition-Metal Chemistry
;
_journal_name_full 'Inorganic Chemistry'
_journal_page_first 7309
_journal_page_last 7316
_journal_paper_doi 10.1021/ic201205p
_journal_volume 50
_journal_year 2011
_chemical_formula_sum 'C46 H50 Co I2 N2'
_chemical_formula_weight 943.61
_chemical_name_common CoI2(2,5-Mes2py)2
_chemical_name_systematic
; 
 ? 
;
_space_group_IT_number 14
_symmetry_cell_setting monoclinic
_symmetry_space_group_name_Hall '-P 2ybc'
_symmetry_space_group_name_H-M 'P 1 21/c 1'
_atom_sites_solution_hydrogens geom
_atom_sites_solution_primary direct
_atom_sites_solution_secondary difmap
_audit_creation_method SHELXL-97
_cell_angle_alpha 90.00
_cell_angle_beta 107.507(2)
_cell_angle_gamma 90.00
_cell_formula_units_Z 8
_cell_length_a 23.298(3)
_cell_length_b 20.346(2)
_cell_length_c 18.482(2)
_cell_measurement_reflns_used 363
_cell_measurement_temperature 100(2)
_cell_measurement_theta_max 16.52
_cell_measurement_theta_min 2.64
_cell_volume 8355.1(16)
_computing_cell_refinement 'Bruker SAINT'
_computing_data_collection 'Bruker APEX2'
_computing_data_reduction 'Bruker SAINT'
_computing_molecular_graphics 'Bruker SHELXTL'
_computing_publication_material 'Bruker SHELXTL'
_computing_structure_refinement 'SHELXL-97 (Sheldrick, 2008)'
_computing_structure_solution 'SHELXS-97 (Sheldrick, 2008)'
_diffrn_ambient_temperature 100(2)
_diffrn_measured_fraction_theta_full 0.993
_diffrn_measured_fraction_theta_max 0.988
_diffrn_measurement_device_type 'Bruker APEX CCD'
_diffrn_measurement_method '\f and \w scans'
_diffrn_radiation_monochromator graphite
_diffrn_radiation_source 'fine-focus sealed tube'
_diffrn_radiation_type MoK\a
_diffrn_radiation_wavelength 0.71073
_diffrn_reflns_av_R_equivalents 0.1068
_diffrn_reflns_av_sigmaI/netI 0.1120
_diffrn_reflns_limit_h_max 27
_diffrn_reflns_limit_h_min -28
_diffrn_reflns_limit_k_max 25
_diffrn_reflns_limit_k_min 0
_diffrn_reflns_limit_l_max 22
_diffrn_reflns_limit_l_min 0
_diffrn_reflns_number 17067
_diffrn_reflns_theta_full 25.00
_diffrn_reflns_theta_max 26.10
_diffrn_reflns_theta_min 1.95
_exptl_absorpt_coefficient_mu 1.922
_exptl_absorpt_correction_T_max 0.7236
_exptl_absorpt_correction_T_min 0.5611
_exptl_absorpt_correction_type multi-scan
_exptl_absorpt_process_details TWINABS
_exptl_crystal_colour Green
_exptl_crystal_density_diffrn 1.500
_exptl_crystal_description Block
_exptl_crystal_F_000 3784
_exptl_crystal_size_max 0.34
_exptl_crystal_size_mid 0.22
_exptl_crystal_size_min 0.18
_refine_diff_density_max 2.220
_refine_diff_density_min -1.165
_refine_diff_density_rms 0.159
_refine_ls_extinction_method none
_refine_ls_goodness_of_fit_ref 1.032
_refine_ls_hydrogen_treatment constr
_refine_ls_matrix_type full
_refine_ls_number_parameters 944
_refine_ls_number_reflns 17072
_refine_ls_number_restraints 0
_refine_ls_restrained_S_all 1.032
_refine_ls_R_factor_all 0.1201
_refine_ls_R_factor_gt 0.0570
_refine_ls_shift/su_max 0.001
_refine_ls_shift/su_mean 0.000
_refine_ls_structure_factor_coef Fsqd
_refine_ls_weighting_details 'calc w=1/[\s^2^(Fo^2^)+(0.0527P)^2^+17.5798P] where P=(Fo^2^+2Fc^2^)/3'
_refine_ls_weighting_scheme calc
_refine_ls_wR_factor_gt 0.1203
_refine_ls_wR_factor_ref 0.1437
_reflns_number_gt 10522
_reflns_number_total 17072
_reflns_threshold_expression >2\s(I)
_cod_data_source_file ic201205p_si_002_7.cif
_cod_data_source_block jfig366
_cod_original_cell_volume 8355.4(17)
_cod_database_code 4325839

loop_
_symmetry_equiv_pos_as_xyz
'x, y, z'
'-x, y+1/2, -z+1/2'
'-x, -y, -z'
'x, -y-1/2, z-1/2'

loop_
_atom_site_label
_atom_site_type_symbol
_atom_site_fract_x
_atom_site_fract_y
_atom_site_fract_z
_atom_site_U_iso_or_equiv
_atom_site_adp_type
_atom_site_occupancy
_atom_site_symmetry_multiplicity
_atom_site_calc_flag
_atom_site_refinement_flags
I1 I 0.38364(2) 0.52060(2) 0.69231(2) 0.02499(12) Uani 1 1 d .
I2 I 0.23420(2) 0.53500(2) 0.77387(3) 0.02859(13) Uani 1 1 d .
Co1 Co 0.31510(4) 0.45854(4) 0.75472(5) 0.0187(2) Uani 1 1 d .
N1 N 0.3435(2) 0.4076(2) 0.8565(3) 0.0169(12) Uani 1 1 d .
N2 N 0.3009(3) 0.3721(3) 0.6915(3) 0.0220(13) Uani 1 1 d .
C1 C 0.2972(3) 0.3755(3) 0.8708(4) 0.0206(15) Uani 1 1 d .
H1 H 0.2576 0.3852 0.8394 0.025 Uiso 1 1 calc R
C2 C 0.3035(3) 0.3301(3) 0.9273(4) 0.0189(15) Uani 1 1 d .
C3 C 0.3616(3) 0.3164(3) 0.9730(4) 0.0235(16) Uani 1 1 d .
H3 H 0.3683 0.2846 1.0124 0.028 Uiso 1 1 calc R
C4 C 0.4093(3) 0.3493(3) 0.9605(4) 0.0235(16) Uani 1 1 d .
H4 H 0.4491 0.3408 0.9920 0.028 Uiso 1 1 calc R
C5 C 0.3997(3) 0.3951(3) 0.9019(3) 0.0192(15) Uani 1 1 d .
C6 C 0.2486(3) 0.2955(3) 0.9369(3) 0.0194(15) Uani 1 1 d .
C7 C 0.2407(3) 0.2279(3) 0.9211(4) 0.0246(16) Uani 1 1 d .
C8 C 0.1886(3) 0.1980(3) 0.9265(4) 0.0296(18) Uani 1 1 d .
H8 H 0.1829 0.1523 0.9162 0.035 Uiso 1 1 calc R
C9 C 0.1447(3) 0.2329(4) 0.9465(4) 0.0283(18) Uani 1 1 d .
C10 C 0.1543(3) 0.2992(3) 0.9621(4) 0.0272(17) Uani 1 1 d .
H10 H 0.1246 0.3235 0.9763 0.033 Uiso 1 1 calc R
C11 C 0.2054(3) 0.3314(3) 0.9580(3) 0.0196(15) Uani 1 1 d .
C12 C 0.2855(4) 0.1867(4) 0.8942(5) 0.040(2) Uani 1 1 d .
H12A H 0.3201 0.1753 0.9378 0.060 Uiso 1 1 calc R
H12B H 0.2993 0.2120 0.8575 0.060 Uiso 1 1 calc R
H12C H 0.2658 0.1463 0.8701 0.060 Uiso 1 1 calc R
C13 C 0.0893(4) 0.1976(4) 0.9512(5) 0.046(2) Uani 1 1 d .
H13A H 0.0759 0.1667 0.9088 0.069 Uiso 1 1 calc R
H13B H 0.0573 0.2297 0.9486 0.069 Uiso 1 1 calc R
H13C H 0.0985 0.1736 0.9992 0.069 Uiso 1 1 calc R
C14 C 0.2133(3) 0.4038(3) 0.9761(4) 0.0292(17) Uani 1 1 d .
H14A H 0.2102 0.4285 0.9296 0.044 Uiso 1 1 calc R
H14B H 0.2529 0.4113 1.0129 0.044 Uiso 1 1 calc R
H14C H 0.1819 0.4186 0.9977 0.044 Uiso 1 1 calc R
C15 C 0.4507(3) 0.4333(3) 0.8898(3) 0.0194(15) Uani 1 1 d .
C16 C 0.4548(3) 0.5004(3) 0.9043(3) 0.0194(15) Uani 1 1 d .
C17 C 0.5040(3) 0.5353(3) 0.8957(3) 0.0222(16) Uani 1 1 d .
H17 H 0.5066 0.5814 0.9048 0.027 Uiso 1 1 calc R
C18 C 0.5495(3) 0.5040(4) 0.8740(4) 0.0233(16) Uani 1 1 d .
C19 C 0.5449(3) 0.4370(4) 0.8598(4) 0.0259(16) Uani 1 1 d .
H19 H 0.5753 0.4155 0.8441 0.031 Uiso 1 1 calc R
C20 C 0.4964(3) 0.4004(3) 0.8681(3) 0.0199(15) Uani 1 1 d .
C21 C 0.4082(3) 0.5366(3) 0.9300(3) 0.0213(15) Uani 1 1 d .
H21A H 0.3751 0.5501 0.8857 0.032 Uiso 1 1 calc R
H21B H 0.4264 0.5757 0.9589 0.032 Uiso 1 1 calc R
H21C H 0.3926 0.5078 0.9622 0.032 Uiso 1 1 calc R
C22 C 0.6043(4) 0.5420(4) 0.8691(5) 0.043(2) Uani 1 1 d .
H22A H 0.6396 0.5285 0.9106 0.064 Uiso 1 1 calc R
H22B H 0.5973 0.5892 0.8732 0.064 Uiso 1 1 calc R
H22C H 0.6113 0.5329 0.8204 0.064 Uiso 1 1 calc R
C23 C 0.4946(3) 0.3281(3) 0.8536(4) 0.0336(19) Uani 1 1 d .
H23A H 0.5197 0.3176 0.8211 0.050 Uiso 1 1 calc R
H23B H 0.4530 0.3146 0.8283 0.050 Uiso 1 1 calc R
H23C H 0.5098 0.3046 0.9019 0.050 Uiso 1 1 calc R
C24 C 0.3539(3) 0.3447(3) 0.6935(3) 0.0227(16) Uani 1 1 d .
H24 H 0.3893 0.3694 0.7163 0.027 Uiso 1 1 calc R
C25 C 0.3608(3) 0.2834(3) 0.6650(4) 0.0238(16) Uani 1 1 d .
C26 C 0.3085(3) 0.2470(3) 0.6350(4) 0.0297(18) Uani 1 1 d .
H26 H 0.3103 0.2034 0.6173 0.036 Uiso 1 1 calc R
C27 C 0.2543(3) 0.2753(3) 0.6314(4) 0.0277(18) Uani 1 1 d .
H27 H 0.2184 0.2512 0.6091 0.033 Uiso 1 1 calc R
C28 C 0.2499(3) 0.3381(3) 0.6594(4) 0.0239(16) Uani 1 1 d .
C29 C 0.4213(3) 0.2584(3) 0.6695(4) 0.0255(17) Uani 1 1 d .
C30 C 0.4466(3) 0.2053(3) 0.7172(4) 0.0254(16) Uani 1 1 d .
C31 C 0.5034(3) 0.1827(3) 0.7201(4) 0.0285(18) Uani 1 1 d .
H31 H 0.5201 0.1465 0.7519 0.034 Uiso 1 1 calc R
C32 C 0.5367(3) 0.2120(3) 0.6769(4) 0.0255(16) Uani 1 1 d .
C33 C 0.5110(3) 0.2643(3) 0.6313(4) 0.0265(17) Uani 1 1 d .
H33 H 0.5330 0.2844 0.6016 0.032 Uiso 1 1 calc R
C34 C 0.4541(3) 0.2890(3) 0.6265(4) 0.0241(16) Uani 1 1 d .
C35 C 0.4132(4) 0.1746(4) 0.7674(4) 0.0371(19) Uani 1 1 d .
H35A H 0.3776 0.1514 0.7358 0.056 Uiso 1 1 calc R
H35B H 0.4007 0.2091 0.7965 0.056 Uiso 1 1 calc R
H35C H 0.4397 0.1434 0.8023 0.056 Uiso 1 1 calc R
C36 C 0.5990(3) 0.1881(4) 0.6826(4) 0.0354(19) Uani 1 1 d .
H36A H 0.6284 0.2117 0.7235 0.053 Uiso 1 1 calc R
H36B H 0.6073 0.1962 0.6345 0.053 Uiso 1 1 calc R
H36C H 0.6017 0.1409 0.6936 0.053 Uiso 1 1 calc R
C37 C 0.4303(4) 0.3467(4) 0.5763(4) 0.038(2) Uani 1 1 d .
H37A H 0.3871 0.3409 0.5515 0.057 Uiso 1 1 calc R
H37B H 0.4512 0.3500 0.5377 0.057 Uiso 1 1 calc R
H37C H 0.4370 0.3869 0.6068 0.057 Uiso 1 1 calc R
C38 C 0.1917(3) 0.3697(3) 0.6532(3) 0.0232(16) Uani 1 1 d .
C39 C 0.1722(3) 0.4235(3) 0.6051(4) 0.0257(16) Uani 1 1 d .
C40 C 0.1170(3) 0.4517(4) 0.6008(4) 0.0329(18) Uani 1 1 d .
H40 H 0.1033 0.4882 0.5682 0.040 Uiso 1 1 calc R
C41 C 0.0810(3) 0.4273(4) 0.6437(4) 0.0331(18) Uani 1 1 d .
C42 C 0.1017(4) 0.3729(4) 0.6894(4) 0.0343(19) Uani 1 1 d .
H42 H 0.0773 0.3557 0.7178 0.041 Uiso 1 1 calc R
C43 C 0.1557(3) 0.3429(4) 0.6955(4) 0.0304(18) Uani 1 1 d .
C44 C 0.2092(3) 0.4506(4) 0.5580(4) 0.0307(18) Uani 1 1 d .
H44A H 0.2377 0.4831 0.5877 0.046 Uiso 1 1 calc R
H44B H 0.1827 0.4715 0.5124 0.046 Uiso 1 1 calc R
H44C H 0.2315 0.4147 0.5432 0.046 Uiso 1 1 calc R
C45 C 0.0230(4) 0.4615(5) 0.6394(5) 0.057(3) Uani 1 1 d .
H45A H 0.0297 0.4927 0.6815 0.085 Uiso 1 1 calc R
H45B H -0.0071 0.4290 0.6427 0.085 Uiso 1 1 calc R
H45C H 0.0086 0.4852 0.5911 0.085 Uiso 1 1 calc R
C46 C 0.1744(4) 0.2829(4) 0.7459(4) 0.043(2) Uani 1 1 d .
H46A H 0.1681 0.2432 0.7143 0.065 Uiso 1 1 calc R
H46B H 0.1501 0.2801 0.7808 0.065 Uiso 1 1 calc R
H46C H 0.2170 0.2865 0.7750 0.065 Uiso 1 1 calc R
I1' I 0.26021(2) 1.06411(2) 0.70952(3) 0.02817(13) Uani 1 1 d .
I2' I 0.11280(2) 1.04473(2) 0.79808(3) 0.02841(13) Uani 1 1 d .
Co1' Co 0.18662(4) 0.98560(4) 0.74210(5) 0.0172(2) Uani 1 1 d .
N1' N 0.2158(2) 0.9066(3) 0.8146(3) 0.0206(13) Uani 1 1 d .
N2' N 0.1588(2) 0.9222(2) 0.6494(3) 0.0150(11) Uani 1 1 d .
C1' C 0.1676(3) 0.8728(3) 0.8191(4) 0.0246(16) Uani 1 1 d .
H1' H 0.1289 0.8912 0.7962 0.030 Uiso 1 1 calc R
C2' C 0.1711(3) 0.8126(3) 0.8552(4) 0.0276(17) Uani 1 1 d .
C3' C 0.2278(3) 0.7843(4) 0.8836(4) 0.036(2) Uani 1 1 d .
H3' H 0.2325 0.7415 0.9052 0.043 Uiso 1 1 calc R
C4' C 0.2776(3) 0.8202(4) 0.8794(4) 0.0322(18) Uani 1 1 d .
H4' H 0.3167 0.8019 0.8994 0.039 Uiso 1 1 calc R
C5' C 0.2712(3) 0.8819(3) 0.8469(4) 0.0245(16) Uani 1 1 d .
C6' C 0.1154(3) 0.7830(3) 0.8646(4) 0.0308(18) Uani 1 1 d .
C7' C 0.0871(4) 0.7299(4) 0.8214(4) 0.0348(19) Uani 1 1 d .
C8' C 0.0331(4) 0.7055(3) 0.8288(4) 0.0358(19) Uani 1 1 d .
H8' H 0.0144 0.6685 0.7997 0.043 Uiso 1 1 calc R
C9' C 0.0063(3) 0.7352(3) 0.8791(4) 0.0301(18) Uani 1 1 d .
C10' C 0.0348(3) 0.7883(3) 0.9217(4) 0.0302(18) Uani 1 1 d .
H10A H 0.0169 0.8082 0.9560 0.036 Uiso 1 1 calc R
C11' C 0.0884(3) 0.8137(4) 0.9163(4) 0.0333(19) Uani 1 1 d .
C12' C 0.1143(4) 0.6971(4) 0.7650(5) 0.043(2) Uani 1 1 d .
H12D H 0.1221 0.7303 0.7308 0.065 Uiso 1 1 calc R
H12E H 0.0860 0.6643 0.7354 0.065 Uiso 1 1 calc R
H12F H 0.1521 0.6754 0.7926 0.065 Uiso 1 1 calc R
C13' C -0.0513(3) 0.7082(4) 0.8882(5) 0.041(2) Uani 1 1 d .
H13D H -0.0423 0.6817 0.9345 0.062 Uiso 1 1 calc R
H13E H -0.0713 0.6807 0.8443 0.062 Uiso 1 1 calc R
H13F H -0.0779 0.7446 0.8917 0.062 Uiso 1 1 calc R
C14' C 0.1184(4) 0.8712(4) 0.9644(4) 0.041(2) Uani 1 1 d .
H14D H 0.1186 0.9091 0.9318 0.062 Uiso 1 1 calc R
H14E H 0.1599 0.8594 0.9927 0.062 Uiso 1 1 calc R
H14F H 0.0963 0.8823 1.0002 0.062 Uiso 1 1 calc R
C15' C 0.3247(3) 0.9237(3) 0.8552(4) 0.0226(16) Uani 1 1 d .
C16' C 0.3358(3) 0.9756(4) 0.9076(4) 0.0294(18) Uani 1 1 d .
C17' C 0.3873(3) 1.0120(4) 0.9209(4) 0.0301(18) Uani 1 1 d .
H17A H 0.3943 1.0470 0.9565 0.036 Uiso 1 1 calc R
C18' C 0.4296(3) 0.9988(3) 0.8833(4) 0.0273(17) Uani 1 1 d .
C19' C 0.4183(3) 0.9480(3) 0.8319(4) 0.0264(16) Uani 1 1 d .
H19A H 0.4473 0.9386 0.8065 0.032 Uiso 1 1 calc R
C20' C 0.3667(3) 0.9097(3) 0.8154(4) 0.0241(16) Uani 1 1 d .
C21' C 0.2920(3) 0.9903(4) 0.9514(4) 0.040(2) Uani 1 1 d .
H21D H 0.2560 1.0113 0.9177 0.060 Uiso 1 1 calc R
H21E H 0.3109 1.0198 0.9937 0.060 Uiso 1 1 calc R
H21F H 0.2806 0.9492 0.9712 0.060 Uiso 1 1 calc R
C22' C 0.4872(3) 1.0371(4) 0.9012(5) 0.040(2) Uani 1 1 d .
H22D H 0.4816 1.0798 0.9226 0.060 Uiso 1 1 calc R
H22E H 0.4983 1.0437 0.8547 0.060 Uiso 1 1 calc R
H22F H 0.5192 1.0127 0.9381 0.060 Uiso 1 1 calc R
C23' C 0.3569(3) 0.8569(4) 0.7563(4) 0.0298(17) Uani 1 1 d .
H23D H 0.3263 0.8261 0.7622 0.045 Uiso 1 1 calc R
H23E H 0.3947 0.8333 0.7622 0.045 Uiso 1 1 calc R
H23F H 0.3432 0.8769 0.7057 0.045 Uiso 1 1 calc R
C24' C 0.2064(3) 0.8904(3) 0.6375(3) 0.0136(13) Uani 1 1 d .
H24A H 0.2458 0.9041 0.6656 0.016 Uiso 1 1 calc R
C25' C 0.2008(3) 0.8394(3) 0.5872(3) 0.0178(14) Uani 1 1 d .
C26' C 0.1430(3) 0.8212(3) 0.5455(4) 0.0235(16) Uani 1 1 d .
H26A H 0.1371 0.7868 0.5093 0.028 Uiso 1 1 calc R
C27' C 0.0946(3) 0.8527(3) 0.5562(3) 0.0190(14) Uani 1 1 d .
H27A H 0.0551 0.8400 0.5276 0.023 Uiso 1 1 calc R
C28' C 0.1028(3) 0.9037(3) 0.6092(3) 0.0150(14) Uani 1 1 d .
C29' C 0.2551(3) 0.8032(3) 0.5790(3) 0.0192(15) Uani 1 1 d .
C30' C 0.2672(3) 0.7398(3) 0.6096(4) 0.0249(16) Uani 1 1 d .
C31' C 0.3161(3) 0.7051(3) 0.6003(4) 0.0272(17) Uani 1 1 d .
H31A H 0.3241 0.6620 0.6205 0.033 Uiso 1 1 calc R
C32' C 0.3535(3) 0.7325(3) 0.5619(4) 0.0235(16) Uani 1 1 d .
C33' C 0.3411(3) 0.7959(3) 0.5340(3) 0.0221(16) Uani 1 1 d .
H33A H 0.3668 0.8154 0.5087 0.026 Uiso 1 1 calc R
C34' C 0.2923(3) 0.8323(3) 0.5416(3) 0.0193(15) Uani 1 1 d .
C35' C 0.2293(4) 0.7095(3) 0.6541(4) 0.037(2) Uani 1 1 d .
H35D H 0.1880 0.7036 0.6209 0.055 Uiso 1 1 calc R
H35E H 0.2291 0.7384 0.6964 0.055 Uiso 1 1 calc R
H35F H 0.2461 0.6667 0.6739 0.055 Uiso 1 1 calc R
C36' C 0.4053(3) 0.6925(4) 0.5529(4) 0.0354(19) Uani 1 1 d .
H36D H 0.4226 0.7144 0.5172 0.053 Uiso 1 1 calc R
H36E H 0.3908 0.6487 0.5335 0.053 Uiso 1 1 calc R
H36F H 0.4361 0.6881 0.6023 0.053 Uiso 1 1 calc R
C37' C 0.2807(3) 0.8999(3) 0.5083(4) 0.0278(17) Uani 1 1 d .
H37D H 0.2837 0.9319 0.5488 0.042 Uiso 1 1 calc R
H37E H 0.2403 0.9016 0.4719 0.042 Uiso 1 1 calc R
H37F H 0.3106 0.9103 0.4823 0.042 Uiso 1 1 calc R
C38' C 0.0500(3) 0.9408(3) 0.6180(3) 0.0172(14) Uani 1 1 d .
C39' C 0.0071(3) 0.9090(3) 0.6458(3) 0.0197(15) Uani 1 1 d .
C40' C -0.0431(3) 0.9449(3) 0.6483(4) 0.0202(15) Uani 1 1 d .
H40A H -0.0724 0.9239 0.6667 0.024 Uiso 1 1 calc R
C41' C -0.0523(3) 1.0088(3) 0.6254(4) 0.0193(15) Uani 1 1 d .
C42' C -0.0093(3) 1.0389(3) 0.5980(3) 0.0176(14) Uani 1 1 d .
H42A H -0.0153 1.0833 0.5813 0.021 Uiso 1 1 calc R
C43' C 0.0421(3) 1.0062(3) 0.5943(3) 0.0143(14) Uani 1 1 d .
C44' C 0.0141(3) 0.8389(3) 0.6738(4) 0.0293(17) Uani 1 1 d .
H44D H 0.0115 0.8374 0.7258 0.044 Uiso 1 1 calc R
H44E H 0.0533 0.8220 0.6731 0.044 Uiso 1 1 calc R
H44F H -0.0179 0.8119 0.6407 0.044 Uiso 1 1 calc R
C45' C -0.1085(3) 1.0447(4) 0.6265(5) 0.038(2) Uani 1 1 d .
H45D H -0.1059 1.0907 0.6120 0.057 Uiso 1 1 calc R
H45E H -0.1127 1.0429 0.6777 0.057 Uiso 1 1 calc R
H45F H -0.1436 1.0240 0.5906 0.057 Uiso 1 1 calc R
C46' C 0.0863(3) 1.0413(3) 0.5636(3) 0.0178(14) Uani 1 1 d .
H46D H 0.0651 1.0743 0.5265 0.027 Uiso 1 1 calc R
H46E H 0.1060 1.0096 0.5390 0.027 Uiso 1 1 calc R
H46F H 0.1166 1.0630 0.6053 0.027 Uiso 1 1 calc R

loop_
_atom_site_aniso_label
_atom_site_aniso_U_11
_atom_site_aniso_U_22
_atom_site_aniso_U_33
_atom_site_aniso_U_23
_atom_site_aniso_U_13
_atom_site_aniso_U_12
I1 0.0266(3) 0.0219(3) 0.0288(2) 0.00247(17) 0.0118(2) -0.00313(19)
I2 0.0272(3) 0.0286(3) 0.0327(3) 0.00353(19) 0.0131(2) 0.0072(2)
Co1 0.0185(5) 0.0192(5) 0.0192(4) 0.0013(3) 0.0069(4) -0.0005(4)
N1 0.012(3) 0.018(3) 0.019(3) -0.004(2) 0.002(2) -0.001(2)
N2 0.021(4) 0.019(3) 0.022(3) 0.001(2) 0.002(2) -0.005(3)
C1 0.023(4) 0.012(4) 0.030(4) -0.003(3) 0.012(3) -0.002(3)
C2 0.024(4) 0.012(4) 0.023(4) -0.005(2) 0.011(3) 0.003(3)
C3 0.023(4) 0.021(4) 0.026(4) 0.003(3) 0.007(3) 0.005(3)
C4 0.019(4) 0.022(4) 0.028(4) 0.000(3) 0.005(3) 0.006(3)
C5 0.019(4) 0.017(4) 0.022(3) -0.005(2) 0.007(3) -0.003(3)
C6 0.023(4) 0.013(4) 0.020(3) 0.003(2) 0.003(3) -0.005(3)
C7 0.029(5) 0.018(4) 0.023(4) 0.001(3) 0.004(3) 0.004(3)
C8 0.037(5) 0.014(4) 0.034(4) 0.000(3) 0.005(3) -0.008(3)
C9 0.029(5) 0.026(4) 0.026(4) 0.011(3) 0.003(3) -0.008(3)
C10 0.033(5) 0.026(4) 0.024(4) 0.007(3) 0.009(3) 0.002(3)
C11 0.022(4) 0.020(4) 0.014(3) 0.001(2) 0.002(3) -0.003(3)
C12 0.043(6) 0.027(5) 0.049(5) -0.016(4) 0.011(4) 0.003(4)
C13 0.034(5) 0.048(6) 0.055(6) 0.008(4) 0.010(4) -0.017(4)
C14 0.033(5) 0.013(4) 0.046(5) 0.000(3) 0.020(4) 0.004(3)
C15 0.022(4) 0.018(4) 0.019(3) 0.002(2) 0.008(3) 0.001(3)
C16 0.021(4) 0.019(4) 0.015(3) 0.005(2) 0.000(3) 0.009(3)
C17 0.037(5) 0.012(4) 0.016(3) 0.002(2) 0.007(3) -0.001(3)
C18 0.015(4) 0.034(4) 0.021(4) 0.005(3) 0.005(3) 0.003(3)
C19 0.024(4) 0.036(5) 0.022(4) -0.004(3) 0.013(3) 0.005(3)
C20 0.013(4) 0.021(4) 0.022(3) -0.005(3) -0.001(3) 0.007(3)
C21 0.033(5) 0.012(4) 0.020(3) 0.001(2) 0.009(3) 0.002(3)
C22 0.030(5) 0.045(6) 0.054(5) 0.012(4) 0.016(4) -0.005(4)
C23 0.030(5) 0.030(5) 0.038(4) -0.011(3) 0.006(4) 0.010(3)
C24 0.021(4) 0.020(4) 0.021(4) 0.002(3) -0.002(3) -0.006(3)
C25 0.033(5) 0.019(4) 0.019(3) 0.001(3) 0.007(3) -0.002(3)
C26 0.040(5) 0.022(4) 0.027(4) -0.001(3) 0.011(3) -0.002(3)
C27 0.039(5) 0.022(4) 0.020(4) -0.002(3) 0.006(3) -0.011(3)
C28 0.026(5) 0.029(4) 0.016(3) 0.006(3) 0.006(3) -0.002(3)
C29 0.030(5) 0.014(4) 0.029(4) -0.007(3) 0.004(3) 0.004(3)
C30 0.028(5) 0.016(4) 0.028(4) -0.002(3) 0.002(3) -0.005(3)
C31 0.043(5) 0.009(4) 0.032(4) -0.005(3) 0.009(4) 0.003(3)
C32 0.030(5) 0.015(4) 0.032(4) -0.006(3) 0.011(3) -0.003(3)
C33 0.031(5) 0.026(4) 0.025(4) -0.007(3) 0.012(3) -0.004(3)
C34 0.029(5) 0.017(4) 0.024(4) 0.002(3) 0.006(3) 0.000(3)
C35 0.046(6) 0.025(4) 0.043(5) 0.009(3) 0.016(4) 0.001(4)
C36 0.045(6) 0.023(4) 0.041(5) -0.001(3) 0.017(4) 0.005(3)
C37 0.041(6) 0.035(5) 0.035(5) 0.007(3) 0.005(4) -0.003(4)
C38 0.026(4) 0.024(4) 0.016(3) -0.008(3) 0.000(3) -0.007(3)
C39 0.019(4) 0.028(4) 0.030(4) 0.001(3) 0.008(3) 0.002(3)
C40 0.018(5) 0.045(5) 0.035(4) -0.005(3) 0.007(3) 0.005(3)
C41 0.015(4) 0.041(5) 0.043(5) -0.013(3) 0.008(4) 0.004(3)
C42 0.036(5) 0.040(5) 0.027(4) -0.004(3) 0.010(4) -0.007(4)
C43 0.026(5) 0.039(5) 0.024(4) -0.010(3) 0.005(3) -0.012(4)
C44 0.027(5) 0.036(5) 0.026(4) 0.008(3) 0.004(3) -0.004(3)
C45 0.037(6) 0.077(7) 0.059(6) -0.020(5) 0.019(5) 0.001(5)
C46 0.051(6) 0.044(5) 0.030(4) 0.008(3) 0.004(4) -0.022(4)
I1' 0.0243(3) 0.0294(3) 0.0333(3) -0.00304(19) 0.0123(2) -0.0087(2)
I2' 0.0238(3) 0.0332(3) 0.0302(3) -0.01092(19) 0.0112(2) -0.0010(2)
Co1' 0.0168(5) 0.0175(5) 0.0181(4) -0.0015(3) 0.0066(4) -0.0009(4)
N1' 0.020(4) 0.024(3) 0.016(3) 0.000(2) 0.004(2) 0.003(2)
N2' 0.013(3) 0.015(3) 0.017(3) 0.0025(19) 0.005(2) 0.000(2)
C1' 0.025(5) 0.028(4) 0.021(4) 0.010(3) 0.008(3) 0.000(3)
C2' 0.020(4) 0.032(4) 0.032(4) 0.012(3) 0.009(3) -0.001(3)
C3' 0.031(5) 0.029(5) 0.046(5) 0.024(3) 0.010(4) 0.008(4)
C4' 0.021(5) 0.044(5) 0.035(4) 0.015(3) 0.013(3) 0.009(3)
C5' 0.024(4) 0.030(4) 0.016(3) 0.011(3) 0.001(3) 0.012(3)
C6' 0.029(5) 0.026(4) 0.037(4) 0.010(3) 0.010(4) 0.001(3)
C7' 0.038(5) 0.026(5) 0.044(5) 0.018(3) 0.017(4) 0.006(4)
C8' 0.041(5) 0.015(4) 0.050(5) 0.011(3) 0.010(4) -0.005(3)
C9' 0.020(5) 0.023(4) 0.050(5) 0.013(3) 0.015(4) 0.004(3)
C10' 0.025(5) 0.027(4) 0.041(4) 0.015(3) 0.013(4) 0.005(3)
C11' 0.029(5) 0.026(4) 0.047(5) 0.015(3) 0.014(4) 0.001(3)
C12' 0.054(6) 0.027(5) 0.055(5) 0.007(4) 0.026(5) -0.003(4)
C13' 0.031(5) 0.029(5) 0.062(6) 0.019(4) 0.012(4) 0.004(4)
C14' 0.041(6) 0.048(6) 0.035(5) 0.009(4) 0.012(4) 0.000(4)
C15' 0.017(4) 0.026(4) 0.022(4) 0.004(3) 0.001(3) 0.001(3)
C16' 0.031(5) 0.044(5) 0.014(3) 0.003(3) 0.008(3) 0.006(4)
C17' 0.021(5) 0.042(5) 0.026(4) -0.006(3) 0.006(3) -0.008(3)
C18' 0.020(4) 0.029(4) 0.029(4) 0.009(3) 0.001(3) 0.001(3)
C19' 0.021(4) 0.034(5) 0.026(4) 0.003(3) 0.011(3) 0.004(3)
C20' 0.024(4) 0.028(4) 0.021(4) 0.002(3) 0.009(3) 0.004(3)
C21' 0.022(5) 0.069(6) 0.029(4) -0.013(4) 0.008(3) 0.001(4)
C22' 0.027(5) 0.035(5) 0.057(5) 0.011(4) 0.013(4) 0.001(4)
C23' 0.019(4) 0.047(5) 0.025(4) 0.005(3) 0.010(3) 0.007(3)
C24' 0.007(4) 0.022(4) 0.014(3) 0.003(2) 0.005(2) -0.001(3)
C25' 0.016(4) 0.014(4) 0.023(3) 0.003(2) 0.005(3) 0.000(3)
C26' 0.029(5) 0.015(4) 0.027(4) -0.006(3) 0.010(3) -0.001(3)
C27' 0.012(4) 0.019(4) 0.025(4) -0.004(3) 0.004(3) -0.002(3)
C28' 0.016(4) 0.009(3) 0.019(3) 0.000(2) 0.004(3) -0.003(3)
C29' 0.024(4) 0.014(4) 0.018(3) 0.000(2) 0.004(3) 0.006(3)
C30' 0.029(5) 0.021(4) 0.029(4) 0.006(3) 0.014(3) 0.001(3)
C31' 0.033(5) 0.016(4) 0.034(4) -0.001(3) 0.012(3) 0.009(3)
C32' 0.021(4) 0.024(4) 0.023(4) -0.011(3) 0.002(3) 0.004(3)
C33' 0.025(4) 0.021(4) 0.020(4) -0.007(3) 0.006(3) -0.007(3)
C34' 0.022(4) 0.014(4) 0.019(3) 0.000(2) 0.003(3) 0.003(3)
C35' 0.055(6) 0.018(4) 0.046(5) 0.014(3) 0.027(4) 0.005(4)
C36' 0.028(5) 0.036(5) 0.047(5) -0.003(3) 0.018(4) 0.011(4)
C37' 0.029(5) 0.019(4) 0.042(4) 0.000(3) 0.020(4) -0.004(3)
C38' 0.013(4) 0.014(4) 0.024(3) -0.003(2) 0.005(3) -0.002(3)
C39' 0.023(4) 0.013(4) 0.020(3) 0.004(2) 0.002(3) 0.000(3)
C40' 0.012(4) 0.025(4) 0.027(4) 0.001(3) 0.011(3) -0.004(3)
C41' 0.015(4) 0.017(4) 0.026(4) -0.003(3) 0.007(3) 0.001(3)
C42' 0.017(4) 0.011(3) 0.025(3) -0.006(2) 0.007(3) -0.002(3)
C43' 0.008(4) 0.021(4) 0.015(3) -0.005(2) 0.003(3) -0.005(3)
C44' 0.030(5) 0.029(4) 0.030(4) 0.008(3) 0.010(3) -0.004(3)
C45' 0.024(5) 0.028(5) 0.073(6) -0.005(4) 0.030(4) 0.001(3)
C46' 0.018(4) 0.009(3) 0.028(4) 0.000(2) 0.008(3) 0.001(3)

loop_
_atom_type_symbol
_atom_type_description
_atom_type_scat_dispersion_real
_atom_type_scat_dispersion_imag
_atom_type_scat_source
C C 0.0033 0.0016 'International Tables Vol C Tables 4.2.6.8 and 6.1.1.4'
H H 0.0000 0.0000 'International Tables Vol C Tables 4.2.6.8 and 6.1.1.4'
Co Co 0.3494 0.9721 'International Tables Vol C Tables 4.2.6.8 and 6.1.1.4'
I I -0.4742 1.8119 'International Tables Vol C Tables 4.2.6.8 and 6.1.1.4'
N N 0.0061 0.0033 'International Tables Vol C Tables 4.2.6.8 and 6.1.1.4'

loop_
_geom_angle_atom_site_label_1
_geom_angle_atom_site_label_2
_geom_angle_atom_site_label_3
_geom_angle
N1 Co1 N2 92.3(2)
N1 Co1 I2 103.11(14)
N2 Co1 I2 126.44(16)
N1 Co1 I1 125.56(15)
N2 Co1 I1 100.27(15)
I2 Co1 I1 110.38(4)
C5 N1 C1 118.0(6)
C5 N1 Co1 130.1(4)
C1 N1 Co1 111.2(4)
C24 N2 C28 118.6(6)
C24 N2 Co1 110.2(4)
C28 N2 Co1 130.6(5)
N1 C1 C2 124.4(7)
N1 C1 H1 117.8
C2 C1 H1 117.8
C1 C2 C3 117.4(6)
C1 C2 C6 120.2(6)
C3 C2 C6 122.4(6)
C4 C3 C2 119.2(6)
C4 C3 H3 120.4
C2 C3 H3 120.4
C3 C4 C5 120.4(6)
C3 C4 H4 119.8
C5 C4 H4 119.8
N1 C5 C4 120.6(6)
N1 C5 C15 118.4(6)
C4 C5 C15 121.0(6)
C11 C6 C7 120.6(6)
C11 C6 C2 119.8(6)
C7 C6 C2 119.6(6)
C8 C7 C6 118.5(6)
C8 C7 C12 118.6(6)
C6 C7 C12 122.8(6)
C9 C8 C7 121.7(7)
C9 C8 H8 119.1
C7 C8 H8 119.1
C10 C9 C8 118.0(7)
C10 C9 C13 122.8(7)
C8 C9 C13 119.1(7)
C11 C10 C9 122.6(7)
C11 C10 H10 118.7
C9 C10 H10 118.7
C10 C11 C6 118.4(6)
C10 C11 C14 120.1(6)
C6 C11 C14 121.5(6)
C7 C12 H12A 109.5
C7 C12 H12B 109.5
H12A C12 H12B 109.5
C7 C12 H12C 109.5
H12A C12 H12C 109.5
H12B C12 H12C 109.5
C9 C13 H13A 109.5
C9 C13 H13B 109.5
H13A C13 H13B 109.5
C9 C13 H13C 109.5
H13A C13 H13C 109.5
H13B C13 H13C 109.5
C11 C14 H14A 109.5
C11 C14 H14B 109.5
H14A C14 H14B 109.5
C11 C14 H14C 109.5
H14A C14 H14C 109.5
H14B C14 H14C 109.5
C16 C15 C20 120.3(6)
C16 C15 C5 119.7(6)
C20 C15 C5 119.9(6)
C15 C16 C17 119.3(6)
C15 C16 C21 121.9(6)
C17 C16 C21 118.8(6)
C18 C17 C16 121.3(6)
C18 C17 H17 119.3
C16 C17 H17 119.3
C19 C18 C17 118.9(6)
C19 C18 C22 120.5(6)
C17 C18 C22 120.6(7)
C18 C19 C20 121.4(6)
C18 C19 H19 119.3
C20 C19 H19 119.3
C19 C20 C15 118.8(6)
C19 C20 C23 119.0(6)
C15 C20 C23 122.2(6)
C16 C21 H21A 109.5
C16 C21 H21B 109.5
H21A C21 H21B 109.5
C16 C21 H21C 109.5
H21A C21 H21C 109.5
H21B C21 H21C 109.5
C18 C22 H22A 109.5
C18 C22 H22B 109.5
H22A C22 H22B 109.5
C18 C22 H22C 109.5
H22A C22 H22C 109.5
H22B C22 H22C 109.5
C20 C23 H23A 109.5
C20 C23 H23B 109.5
H23A C23 H23B 109.5
C20 C23 H23C 109.5
H23A C23 H23C 109.5
H23B C23 H23C 109.5
N2 C24 C25 125.1(6)
N2 C24 H24 117.4
C25 C24 H24 117.4
C24 C25 C26 116.4(7)
C24 C25 C29 120.5(6)
C26 C25 C29 123.1(6)
C27 C26 C25 118.6(7)
C27 C26 H26 120.7
C25 C26 H26 120.7
C26 C27 C28 122.5(7)
C26 C27 H27 118.8
C28 C27 H27 118.8
N2 C28 C27 118.7(6)
N2 C28 C38 118.5(6)
C27 C28 C38 122.8(6)
C34 C29 C30 119.9(7)
C34 C29 C25 119.3(6)
C30 C29 C25 120.8(6)
C31 C30 C29 119.6(6)
C31 C30 C35 120.0(6)
C29 C30 C35 120.3(7)
C30 C31 C32 121.4(7)
C30 C31 H31 119.3
C32 C31 H31 119.3
C33 C32 C31 117.6(7)
C33 C32 C36 121.7(6)
C31 C32 C36 120.6(6)
C32 C33 C34 123.1(7)
C32 C33 H33 118.4
C34 C33 H33 118.4
C33 C34 C29 118.3(6)
C33 C34 C37 119.3(6)
C29 C34 C37 122.4(7)
C30 C35 H35A 109.5
C30 C35 H35B 109.5
H35A C35 H35B 109.5
C30 C35 H35C 109.5
H35A C35 H35C 109.5
H35B C35 H35C 109.5
C32 C36 H36A 109.5
C32 C36 H36B 109.5
H36A C36 H36B 109.5
C32 C36 H36C 109.5
H36A C36 H36C 109.5
H36B C36 H36C 109.5
C34 C37 H37A 109.5
C34 C37 H37B 109.5
H37A C37 H37B 109.5
C34 C37 H37C 109.5
H37A C37 H37C 109.5
H37B C37 H37C 109.5
C39 C38 C43 121.3(7)
C39 C38 C28 120.5(6)
C43 C38 C28 118.1(6)
C40 C39 C38 118.5(7)
C40 C39 C44 120.0(7)
C38 C39 C44 121.5(6)
C39 C40 C41 121.5(7)
C39 C40 H40 119.2
C41 C40 H40 119.2
C42 C41 C40 117.8(7)
C42 C41 C45 123.1(7)
C40 C41 C45 119.2(8)
C43 C42 C41 123.3(7)
C43 C42 H42 118.4
C41 C42 H42 118.4
C42 C43 C38 117.5(7)
C42 C43 C46 119.8(7)
C38 C43 C46 122.7(7)
C39 C44 H44A 109.5
C39 C44 H44B 109.5
H44A C44 H44B 109.5
C39 C44 H44C 109.5
H44A C44 H44C 109.5
H44B C44 H44C 109.5
C41 C45 H45A 109.5
C41 C45 H45B 109.5
H45A C45 H45B 109.5
C41 C45 H45C 109.5
H45A C45 H45C 109.5
H45B C45 H45C 109.5
C43 C46 H46A 109.5
C43 C46 H46B 109.5
H46A C46 H46B 109.5
C43 C46 H46C 109.5
H46A C46 H46C 109.5
H46B C46 H46C 109.5
N1' Co1' N2' 90.7(2)
N1' Co1' I1' 121.75(16)
N2' Co1' I1' 105.00(14)
N1' Co1' I2' 103.50(15)
N2' Co1' I2' 122.83(15)
I1' Co1' I2' 112.53(4)
C1' N1' C5' 119.3(6)
C1' N1' Co1' 108.6(4)
C5' N1' Co1' 131.5(5)
C28' N2' C24' 118.7(5)
C28' N2' Co1' 129.5(4)
C24' N2' Co1' 111.1(4)
N1' C1' C2' 123.7(7)
N1' C1' H1' 118.1
C2' C1' H1' 118.1
C1' C2' C3' 117.2(7)
C1' C2' C6' 119.2(6)
C3' C2' C6' 123.6(6)
C2' C3' C4' 118.3(7)
C2' C3' H3' 120.8
C4' C3' H3' 120.8
C5' C4' C3' 121.3(7)
C5' C4' H4' 119.3
C3' C4' H4' 119.3
N1' C5' C4' 119.8(7)
N1' C5' C15' 119.8(6)
C4' C5' C15' 120.1(6)
C7' C6' C11' 119.7(7)
C7' C6' C2' 121.8(7)
C11' C6' C2' 118.3(7)
C6' C7' C8' 120.4(7)
C6' C7' C12' 120.9(7)
C8' C7' C12' 118.8(7)
C7' C8' C9' 120.3(7)
C7' C8' H8' 119.9
C9' C8' H8' 119.9
C10' C9' C8' 118.7(7)
C10' C9' C13' 121.0(7)
C8' C9' C13' 120.3(7)
C11' C10' C9' 122.8(7)
C11' C10' H10A 118.6
C9' C10' H10A 118.6
C10' C11' C6' 118.1(7)
C10' C11' C14' 121.0(7)
C6' C11' C14' 120.8(7)
C7' C12' H12D 109.5
C7' C12' H12E 109.5
H12D C12' H12E 109.5
C7' C12' H12F 109.5
H12D C12' H12F 109.5
H12E C12' H12F 109.5
C9' C13' H13D 109.5
C9' C13' H13E 109.5
H13D C13' H13E 109.5
C9' C13' H13F 109.5
H13D C13' H13F 109.5
H13E C13' H13F 109.5
C11' C14' H14D 109.5
C11' C14' H14E 109.5
H14D C14' H14E 109.5
C11' C14' H14F 109.5
H14D C14' H14F 109.5
H14E C14' H14F 109.5
C16' C15' C20' 119.9(6)
C16' C15' C5' 118.6(6)
C20' C15' C5' 121.4(6)
C17' C16' C15' 119.9(7)
C17' C16' C21' 119.7(7)
C15' C16' C21' 120.4(7)
C16' C17' C18' 121.4(7)
C16' C17' H17A 119.3
C18' C17' H17A 119.3
C19' C18' C17' 118.2(7)
C19' C18' C22' 121.1(7)
C17' C18' C22' 120.7(7)
C18' C19' C20' 123.2(7)
C18' C19' H19A 118.4
C20' C19' H19A 118.4
C19' C20' C15' 117.4(6)
C19' C20' C23' 119.6(6)
C15' C20' C23' 123.0(6)
C16' C21' H21D 109.5
C16' C21' H21E 109.5
H21D C21' H21E 109.5
C16' C21' H21F 109.5
H21D C21' H21F 109.5
H21E C21' H21F 109.5
C18' C22' H22D 109.5
C18' C22' H22E 109.5
H22D C22' H22E 109.5
C18' C22' H22F 109.5
H22D C22' H22F 109.5
H22E C22' H22F 109.5
C20' C23' H23D 109.5
C20' C23' H23E 109.5
H23D C23' H23E 109.5
C20' C23' H23F 109.5
H23D C23' H23F 109.5
H23E C23' H23F 109.5
N2' C24' C25' 123.5(6)
N2' C24' H24A 118.2
C25' C24' H24A 118.2
C24' C25' C26' 117.3(6)
C24' C25' C29' 121.6(6)
C26' C25' C29' 121.1(6)
C27' C26' C25' 120.1(6)
C27' C26' H26A 120.0
C25' C26' H26A 120.0
C26' C27' C28' 120.4(6)
C26' C27' H27A 119.8
C28' C27' H27A 119.8
N2' C28' C27' 120.0(6)
N2' C28' C38' 119.4(5)
C27' C28' C38' 120.5(6)
C34' C29' C30' 120.8(6)
C34' C29' C25' 120.5(6)
C30' C29' C25' 118.7(6)
C31' C30' C29' 119.2(6)
C31' C30' C35' 119.6(6)
C29' C30' C35' 121.2(6)
C32' C31' C30' 121.3(6)
C32' C31' H31A 119.4
C30' C31' H31A 119.4
C33' C32' C31' 117.9(6)
C33' C32' C36' 123.2(7)
C31' C32' C36' 118.9(6)
C32' C33' C34' 122.7(6)
C32' C33' H33A 118.6
C34' C33' H33A 118.6
C29' C34' C33' 118.0(6)
C29' C34' C37' 122.2(6)
C33' C34' C37' 119.8(6)
C30' C35' H35D 109.5
C30' C35' H35E 109.5
H35D C35' H35E 109.5
C30' C35' H35F 109.5
H35D C35' H35F 109.5
H35E C35' H35F 109.5
C32' C36' H36D 109.5
C32' C36' H36E 109.5
H36D C36' H36E 109.5
C32' C36' H36F 109.5
H36D C36' H36F 109.5
H36E C36' H36F 109.5
C34' C37' H37D 109.5
C34' C37' H37E 109.5
H37D C37' H37E 109.5
C34' C37' H37F 109.5
H37D C37' H37F 109.5
H37E C37' H37F 109.5
C43' C38' C39' 120.7(6)
C43' C38' C28' 118.9(5)
C39' C38' C28' 120.3(6)
C40' C39' C38' 117.8(6)
C40' C39' C44' 119.3(6)
C38' C39' C44' 122.9(6)
C41' C40' C39' 123.0(6)
C41' C40' H40A 118.5
C39' C40' H40A 118.5
C40' C41' C42' 118.0(6)
C40' C41' C45' 121.0(6)
C42' C41' C45' 121.0(6)
C43' C42' C41' 122.1(6)
C43' C42' H42A 119.0
C41' C42' H42A 119.0
C42' C43' C38' 118.5(6)
C42' C43' C46' 119.3(6)
C38' C43' C46' 122.2(6)
C39' C44' H44D 109.5
C39' C44' H44E 109.5
H44D C44' H44E 109.5
C39' C44' H44F 109.5
H44D C44' H44F 109.5
H44E C44' H44F 109.5
C41' C45' H45D 109.5
C41' C45' H45E 109.5
H45D C45' H45E 109.5
C41' C45' H45F 109.5
H45D C45' H45F 109.5
H45E C45' H45F 109.5
C43' C46' H46D 109.5
C43' C46' H46E 109.5
H46D C46' H46E 109.5
C43' C46' H46F 109.5
H46D C46' H46F 109.5
H46E C46' H46F 109.5

loop_
_geom_bond_atom_site_label_1
_geom_bond_atom_site_label_2
_geom_bond_distance
I1 Co1 2.5658(10)
I2 Co1 2.5495(10)
Co1 N1 2.074(5)
Co1 N2 2.082(5)
N1 C5 1.349(8)
N1 C1 1.353(8)
N2 C24 1.345(8)
N2 C28 1.350(8)
C1 C2 1.369(9)
C1 H1 0.9500
C2 C3 1.392(9)
C2 C6 1.515(9)
C3 C4 1.375(9)
C3 H3 0.9500
C4 C5 1.396(9)
C4 H4 0.9500
C5 C15 1.493(9)
C6 C11 1.392(9)
C6 C7 1.407(9)
C7 C8 1.387(10)
C7 C12 1.534(9)
C8 C9 1.385(10)
C8 H8 0.9500
C9 C10 1.383(10)
C9 C13 1.503(10)
C10 C11 1.379(9)
C10 H10 0.9500
C11 C14 1.510(9)
C12 H12A 0.9800
C12 H12B 0.9800
C12 H12C 0.9800
C13 H13A 0.9800
C13 H13B 0.9800
C13 H13C 0.9800
C14 H14A 0.9800
C14 H14B 0.9800
C14 H14C 0.9800
C15 C16 1.389(9)
C15 C20 1.414(9)
C16 C17 1.398(9)
C16 C21 1.504(9)
C17 C18 1.394(9)
C17 H17 0.9500
C18 C19 1.385(10)
C18 C22 1.519(10)
C19 C20 1.400(9)
C19 H19 0.9500
C20 C23 1.494(9)
C21 H21A 0.9800
C21 H21B 0.9800
C21 H21C 0.9800
C22 H22A 0.9800
C22 H22B 0.9800
C22 H22C 0.9800
C23 H23A 0.9800
C23 H23B 0.9800
C23 H23C 0.9800
C24 C25 1.382(9)
C24 H24 0.9500
C25 C26 1.389(10)
C25 C29 1.477(9)
C26 C27 1.372(10)
C26 H26 0.9500
C27 C28 1.393(9)
C27 H27 0.9500
C28 C38 1.473(10)
C29 C34 1.402(9)
C29 C30 1.408(9)
C30 C31 1.387(9)
C30 C35 1.514(10)
C31 C32 1.402(9)
C31 H31 0.9500
C32 C33 1.377(9)
C32 C36 1.503(10)
C33 C34 1.396(9)
C33 H33 0.9500
C34 C37 1.495(9)
C35 H35A 0.9800
C35 H35B 0.9800
C35 H35C 0.9800
C36 H36A 0.9800
C36 H36B 0.9800
C36 H36C 0.9800
C37 H37A 0.9800
C37 H37B 0.9800
C37 H37C 0.9800
C38 C39 1.397(9)
C38 C43 1.419(9)
C39 C40 1.388(9)
C39 C44 1.501(9)
C40 C41 1.407(10)
C40 H40 0.9500
C41 C42 1.388(10)
C41 C45 1.499(10)
C42 C43 1.373(10)
C42 H42 0.9500
C43 C46 1.517(10)
C44 H44A 0.9800
C44 H44B 0.9800
C44 H44C 0.9800
C45 H45A 0.9800
C45 H45B 0.9800
C45 H45C 0.9800
C46 H46A 0.9800
C46 H46B 0.9800
C46 H46C 0.9800
I1' Co1' 2.5445(10)
I2' Co1' 2.5588(10)
Co1' N1' 2.071(5)
Co1' N2' 2.086(5)
N1' C1' 1.341(8)
N1' C5' 1.345(8)
N2' C28' 1.346(8)
N2' C24' 1.359(7)
C1' C2' 1.387(9)
C1' H1' 0.9500
C2' C3' 1.392(10)
C2' C6' 1.487(10)
C3' C4' 1.392(10)
C3' H3' 0.9500
C4' C5' 1.380(9)
C4' H4' 0.9500
C5' C15' 1.480(10)
C6' C7' 1.387(11)
C6' C11' 1.433(10)
C7' C8' 1.399(10)
C7' C12' 1.526(10)
C8' C9' 1.404(10)
C8' H8' 0.9500
C9' C10' 1.383(10)
C9' C13' 1.506(10)
C10' C11' 1.382(10)
C10' H10A 0.9500
C11' C14' 1.508(11)
C12' H12D 0.9800
C12' H12E 0.9800
C12' H12F 0.9800
C13' H13D 0.9800
C13' H13E 0.9800
C13' H13F 0.9800
C14' H14D 0.9800
C14' H14E 0.9800
C14' H14F 0.9800
C15' C16' 1.403(9)
C15' C20' 1.419(9)
C16' C17' 1.368(10)
C16' C21' 1.510(9)
C17' C18' 1.393(10)
C17' H17A 0.9500
C18' C19' 1.375(10)
C18' C22' 1.498(10)
C19' C20' 1.387(9)
C19' H19A 0.9500
C20' C23' 1.500(9)
C21' H21D 0.9800
C21' H21E 0.9800
C21' H21F 0.9800
C22' H22D 0.9800
C22' H22E 0.9800
C22' H22F 0.9800
C23' H23D 0.9800
C23' H23E 0.9800
C23' H23F 0.9800
C24' C25' 1.372(8)
C24' H24A 0.9500
C25' C26' 1.386(9)
C25' C29' 1.511(9)
C26' C27' 1.362(9)
C26' H26A 0.9500
C27' C28' 1.400(8)
C27' H27A 0.9500
C28' C38' 1.493(9)
C29' C34' 1.393(9)
C29' C30' 1.402(9)
C30' C31' 1.395(9)
C30' C35' 1.509(9)
C31' C32' 1.395(9)
C31' H31A 0.9500
C32' C33' 1.386(9)
C32' C36' 1.505(9)
C33' C34' 1.399(9)
C33' H33A 0.9500
C34' C37' 1.497(9)
C35' H35D 0.9800
C35' H35E 0.9800
C35' H35F 0.9800
C36' H36D 0.9800
C36' H36E 0.9800
C36' H36F 0.9800
C37' H37D 0.9800
C37' H37E 0.9800
C37' H37F 0.9800
C38' C43' 1.394(9)
C38' C39' 1.412(9)
C39' C40' 1.391(9)
C39' C44' 1.509(9)
C40' C41' 1.365(9)
C40' H40A 0.9500
C41' C42' 1.392(9)
C41' C45' 1.504(9)
C42' C43' 1.391(8)
C42' H42A 0.9500
C43' C46' 1.498(8)
C44' H44D 0.9800
C44' H44E 0.9800
C44' H44F 0.9800
C45' H45D 0.9800
C45' H45E 0.9800
C45' H45F 0.9800
C46' H46D 0.9800
C46' H46E 0.9800
C46' H46F 0.9800
